data_1542415
loop_
_publ_author_name
'Obuah, Collins'
'Jordaan, Johan H. L.'
'Darkwa, James'

_publ_section_title
;
 (Ferrocenylpyrazolyl)nickel(ii)-catalysed ethylene oligomerisation
;
_journal_issue 13
_journal_name_full 'Catal. Sci. Technol.'
_journal_page_first 4814
_journal_paper_doi 10.1039/C5CY02055G
_journal_volume 6
_journal_year 2016
_chemical_formula_moiety 'C19 H19 Br2 Fe N3 Ni'
_chemical_formula_sum 'C19 H19 Br2 Fe N3 Ni'
_chemical_formula_weight 563.75
_chemical_name_systematic
;
 ?
;
_space_group_IT_number 14
_symmetry_cell_setting monoclinic
_symmetry_space_group_name_Hall '-P 2ybc'
_symmetry_space_group_name_H-M 'P 1 21/c 1'
_atom_sites_solution_hydrogens geom
_atom_sites_solution_primary direct
_atom_sites_solution_secondary difmap
_audit_creation_method SHELXL-97
_audit_update_record
;
2015-04-30 deposited with the CCDC.
2016-02-09 downloaded from the CCDC.
;
_cell_angle_alpha 90.00
_cell_angle_beta 93.2300(10)
_cell_angle_gamma 90.00
_cell_formula_units_Z 4
_cell_length_a 14.1412(4)
_cell_length_b 9.6921(3)
_cell_length_c 13.6154(4)
_cell_measurement_reflns_used 9846
_cell_measurement_temperature 100(2)
_cell_measurement_theta_max 65.78
_cell_measurement_theta_min 3.13
_cell_volume 1863.13(10)
_computing_cell_refinement 'SAINT (Bruker, 2008)'
_computing_data_collection 'Apex2 (Bruker, 2011)'
_computing_data_reduction 'SAINT and XPREP (Bruker, 2008)'
_computing_molecular_graphics 'DIAMOND (Brandenburg & Putz, 2005)'
_computing_publication_material 'WinGX (Farrugia, 1999)'
_computing_structure_refinement 'SHELXL-97 (Sheldrick, 2008)'
_computing_structure_solution 'SHELXS-97 (Sheldrick, 2008)'
_diffrn_ambient_temperature 100(2)
_diffrn_detector_area_resol_mean 8.4
_diffrn_measured_fraction_theta_full 0.964
_diffrn_measured_fraction_theta_max 0.964
_diffrn_measurement_device_type 'Bruker APEX DUO 4K-CCD'
_diffrn_measurement_method '\f and \w scans'
_diffrn_radiation_monochromator 'Incoatec Quazar Multilayer Mirror'
_diffrn_radiation_source 'fine-focus sealed tube'
_diffrn_radiation_type CuK\a
_diffrn_radiation_wavelength 1.54178
_diffrn_reflns_av_R_equivalents 0.0380
_diffrn_reflns_av_sigmaI/netI 0.0224
_diffrn_reflns_limit_h_max 16
_diffrn_reflns_limit_h_min -16
_diffrn_reflns_limit_k_max 11
_diffrn_reflns_limit_k_min -11
_diffrn_reflns_limit_l_max 15
_diffrn_reflns_limit_l_min -12
_diffrn_reflns_number 25575
_diffrn_reflns_theta_full 66.50
_diffrn_reflns_theta_max 66.50
_diffrn_reflns_theta_min 3.13
_diffrn_standards_decay_% 0
_diffrn_standards_interval_count 0
_diffrn_standards_interval_time 0
_diffrn_standards_number 0
_exptl_absorpt_coefficient_mu 12.581
_exptl_absorpt_correction_T_max 0.5719
_exptl_absorpt_correction_T_min 0.1522
_exptl_absorpt_correction_type multi-scan
_exptl_crystal_colour black
_exptl_crystal_density_diffrn 2.010
_exptl_crystal_density_method 'not measured'
_exptl_crystal_description plate
_exptl_crystal_F_000 1112
_exptl_crystal_size_max 0.24
_exptl_crystal_size_mid 0.14
_exptl_crystal_size_min 0.05
_refine_diff_density_max 0.446
_refine_diff_density_min -0.401
_refine_diff_density_rms 0.070
_refine_ls_extinction_method none
_refine_ls_goodness_of_fit_ref 1.059
_refine_ls_hydrogen_treatment constr
_refine_ls_matrix_type full
_refine_ls_number_parameters 235
_refine_ls_number_reflns 3170
_refine_ls_number_restraints 0
_refine_ls_restrained_S_all 1.059
_refine_ls_R_factor_all 0.0214
_refine_ls_R_factor_gt 0.0208
_refine_ls_shift/su_max 0.001
_refine_ls_shift/su_mean 0.000
_refine_ls_structure_factor_coef Fsqd
_refine_ls_weighting_details 'calc w=1/[\s^2^(Fo^2^)+(0.0270P)^2^+1.8295P] where P=(Fo^2^+2Fc^2^)/3'
_refine_ls_weighting_scheme calc
_refine_ls_wR_factor_gt 0.0535
_refine_ls_wR_factor_ref 0.0540
_reflns_number_gt 3088
_reflns_number_total 3170
_reflns_threshold_expression >2\s(I)
_cod_data_source_file c5cy02055g2.cif
_cod_data_source_block cu_12hp_co6_0ma
_cod_depositor_comments
;
The following automatic conversions were performed:

'_symmetry_cell_setting' value 'Monoclinic' changed to 'monoclinic'
according to
/usr/data/users/saulius/crontab/automatic-downloads/rss-feeds/RSC/lib/dictionaries/cif_core.dic
dictionary named 'cif_core.dic' version 2.4.2 from 2011-04-26.

Automatic conversion script
Id: cif_fix_values 4268 2015-11-12 08:31:59Z antanas 

 Adding full bibliography for 1542415--1542416.cif.
;
_cod_original_sg_symbol_H-M 'P2(1)/c  '
_cod_database_code 1542415

loop_
_symmetry_equiv_pos_as_xyz
'x, y, z'
'-x, y+1/2, -z+1/2'
'-x, -y, -z'
'x, -y-1/2, z-1/2'

loop_
_atom_site_label
_atom_site_type_symbol
_atom_site_fract_x
_atom_site_fract_y
_atom_site_fract_z
_atom_site_U_iso_or_equiv
_atom_site_adp_type
_atom_site_occupancy
_atom_site_symmetry_multiplicity
_atom_site_calc_flag
_atom_site_refinement_flags
Br1 Br 0.484575(16) 0.90754(3) 0.669463(17) 0.02350(8) Uani 1 1 d .
Br2 Br 0.238853(16) 1.11408(2) 0.669336(17) 0.02126(8) Uani 1 1 d .
Fe1 Fe 0.05750(2) 0.74188(3) 0.59949(2) 0.01435(10) Uani 1 1 d .
Ni1 Ni 0.33430(2) 0.93351(4) 0.73624(3) 0.01586(10) Uani 1 1 d .
N1 N 0.35803(12) 0.98546(19) 0.87766(13) 0.0162(4) Uani 1 1 d .
N2 N 0.33277(12) 0.68313(18) 0.85281(13) 0.0154(4) Uani 1 1 d .
N3 N 0.29850(12) 0.73849(18) 0.76603(13) 0.0143(4) Uani 1 1 d .
C1 C 0.34240(16) 1.1155(2) 0.90709(17) 0.0201(5) Uani 1 1 d .
H1 H 0.3237 1.1825 0.8589 0.024 Uiso 1 1 calc R
C2 C 0.35229(16) 1.1557(2) 1.00399(17) 0.0226(5) Uani 1 1 d .
H2 H 0.3412 1.2487 1.0221 0.027 Uiso 1 1 calc R
C3 C 0.37862(15) 1.0584(2) 1.07463(17) 0.0209(5) Uani 1 1 d .
H3 H 0.3839 1.0829 1.1423 0.025 Uiso 1 1 calc R
C4 C 0.39708(15) 0.9252(2) 1.04535(16) 0.0181(5) Uani 1 1 d .
H4 H 0.4169 0.8575 1.0926 0.022 Uiso 1 1 calc R
C5 C 0.38640(14) 0.8911(2) 0.94631(16) 0.0157(4) Uani 1 1 d .
C6 C 0.41042(15) 0.7494(2) 0.90984(17) 0.0169(5) Uani 1 1 d .
H6A H 0.4656 0.7565 0.8686 0.020 Uiso 1 1 calc R
H6B H 0.4290 0.6903 0.9670 0.020 Uiso 1 1 calc R
C7 C 0.29596(15) 0.5574(2) 0.86673(17) 0.0177(5) Uani 1 1 d .
H7 H 0.3099 0.4989 0.9216 0.021 Uiso 1 1 calc R
C8 C 0.23498(15) 0.5284(2) 0.78801(16) 0.0180(4) Uani 1 1 d .
H8 H 0.1981 0.4473 0.7776 0.022 Uiso 1 1 calc R
C9 C 0.23823(14) 0.6437(2) 0.72553(16) 0.0153(4) Uani 1 1 d .
C10 C 0.18910(14) 0.6604(2) 0.62953(16) 0.0157(4) Uani 1 1 d .
C11 C 0.19378(15) 0.7727(2) 0.56164(16) 0.0176(5) Uani 1 1 d .
H11 H 0.2295 0.8550 0.5719 0.021 Uiso 1 1 calc R
C12 C 0.13557(15) 0.7397(2) 0.47610(17) 0.0189(5) Uani 1 1 d .
H12 H 0.1257 0.7961 0.4194 0.023 Uiso 1 1 calc R
C13 C 0.09489(16) 0.6080(2) 0.49037(17) 0.0199(5) Uani 1 1 d .
H13 H 0.0529 0.5611 0.4448 0.024 Uiso 1 1 calc R
C14 C 0.12756(15) 0.5582(2) 0.58434(17) 0.0183(5) Uani 1 1 d .
H14 H 0.1115 0.4722 0.6124 0.022 Uiso 1 1 calc R
C15 C -0.00688(17) 0.9280(2) 0.61855(19) 0.0254(5) Uani 1 1 d .
H15 H 0.0120 1.0132 0.5913 0.030 Uiso 1 1 calc R
C16 C -0.07256(17) 0.8330(3) 0.57380(18) 0.0288(6) Uani 1 1 d .
H16 H -0.1057 0.8430 0.5115 0.035 Uiso 1 1 calc R
C17 C -0.07950(17) 0.7202(3) 0.6398(2) 0.0284(6) Uani 1 1 d .
H17 H -0.1182 0.6408 0.6292 0.034 Uiso 1 1 calc R
C18 C -0.01894(17) 0.7464(2) 0.72343(18) 0.0230(5) Uani 1 1 d .
H18 H -0.0098 0.6877 0.7791 0.028 Uiso 1 1 calc R
C19 C 0.02542(17) 0.8736(2) 0.71059(17) 0.0227(5) Uani 1 1 d .
H19 H 0.0697 0.9161 0.7561 0.027 Uiso 1 1 calc R

loop_
_atom_site_aniso_label
_atom_site_aniso_U_11
_atom_site_aniso_U_22
_atom_site_aniso_U_33
_atom_site_aniso_U_23
_atom_site_aniso_U_13
_atom_site_aniso_U_12
Br1 0.02104(14) 0.02957(14) 0.02029(14) -0.00440(9) 0.00475(9) -0.00731(9)
Br2 0.02438(14) 0.01797(13) 0.02089(14) 0.00311(9) -0.00343(9) 0.00030(9)
Fe1 0.01355(18) 0.01404(18) 0.0155(2) -0.00129(13) 0.00088(13) -0.00026(12)
Ni1 0.0194(2) 0.01496(19) 0.0130(2) 0.00037(14) -0.00069(14) -0.00141(14)
N1 0.0155(9) 0.0183(9) 0.0147(9) -0.0013(7) 0.0001(7) -0.0009(7)
N2 0.0154(8) 0.0160(9) 0.0146(9) 0.0005(7) -0.0004(7) 0.0001(7)
N3 0.0139(9) 0.0167(9) 0.0124(9) 0.0001(7) -0.0003(7) -0.0001(7)
C1 0.0212(11) 0.0193(11) 0.0195(12) 0.0001(9) 0.0003(9) 0.0000(9)
C2 0.0226(11) 0.0197(12) 0.0256(13) -0.0074(10) 0.0025(9) -0.0015(9)
C3 0.0185(11) 0.0289(13) 0.0154(12) -0.0050(9) 0.0030(9) -0.0080(9)
C4 0.0154(10) 0.0232(11) 0.0157(12) 0.0022(9) 0.0013(8) -0.0059(9)
C5 0.0116(10) 0.0186(11) 0.0169(11) -0.0004(9) 0.0007(8) -0.0032(8)
C6 0.0158(11) 0.0196(11) 0.0148(12) 0.0010(8) -0.0031(8) -0.0010(8)
C7 0.0186(11) 0.0157(11) 0.0189(12) 0.0017(9) 0.0033(9) 0.0028(9)
C8 0.0175(10) 0.0146(10) 0.0221(12) -0.0004(9) 0.0043(8) -0.0006(8)
C9 0.0122(10) 0.0162(10) 0.0179(11) -0.0034(9) 0.0043(8) -0.0002(8)
C10 0.0114(10) 0.0169(11) 0.0189(11) -0.0036(9) 0.0020(8) 0.0007(8)
C11 0.0158(11) 0.0194(11) 0.0180(12) -0.0025(9) 0.0031(9) -0.0037(8)
C12 0.0158(11) 0.0257(12) 0.0153(12) -0.0012(9) 0.0020(9) -0.0017(9)
C13 0.0166(11) 0.0219(12) 0.0209(12) -0.0081(9) -0.0015(9) 0.0006(9)
C14 0.0175(11) 0.0141(10) 0.0232(12) -0.0052(9) 0.0012(9) -0.0004(8)
C15 0.0305(13) 0.0175(11) 0.0290(14) 0.0009(10) 0.0084(10) 0.0068(10)
C16 0.0238(12) 0.0455(16) 0.0168(12) -0.0030(11) -0.0009(9) 0.0180(11)
C17 0.0186(12) 0.0253(13) 0.0424(16) -0.0111(11) 0.0111(10) -0.0029(10)
C18 0.0220(12) 0.0249(13) 0.0228(13) 0.0029(9) 0.0072(10) 0.0070(9)
C19 0.0260(12) 0.0243(12) 0.0180(12) -0.0063(10) 0.0032(9) 0.0035(10)

loop_
_atom_type_symbol
_atom_type_description
_atom_type_scat_dispersion_real
_atom_type_scat_dispersion_imag
_atom_type_scat_source
C C 0.0181 0.0091 'International Tables Vol C Tables 4.2.6.8 and 6.1.1.4'
H H 0.0000 0.0000 'International Tables Vol C Tables 4.2.6.8 and 6.1.1.4'
N N 0.0311 0.0180 'International Tables Vol C Tables 4.2.6.8 and 6.1.1.4'
Fe Fe -1.1336 3.1974 'International Tables Vol C Tables 4.2.6.8 and 6.1.1.4'
Ni Ni -3.0029 0.5091 'International Tables Vol C Tables 4.2.6.8 and 6.1.1.4'
Br Br -0.6763 1.2805 'International Tables Vol C Tables 4.2.6.8 and 6.1.1.4'

loop_
_geom_angle_atom_site_label_1
_geom_angle_atom_site_label_2
_geom_angle_atom_site_label_3
_geom_angle
C10 Fe1 C15 136.34(10)
C10 Fe1 C11 41.03(9)
C15 Fe1 C11 109.62(10)
C10 Fe1 C19 109.28(9)
C15 Fe1 C19 40.35(10)
C11 Fe1 C19 110.23(9)
C10 Fe1 C16 176.86(10)
C15 Fe1 C16 40.57(11)
C11 Fe1 C16 137.93(10)
C19 Fe1 C16 67.93(10)
C10 Fe1 C14 41.01(8)
C15 Fe1 C14 177.31(10)
C11 Fe1 C14 68.57(9)
C19 Fe1 C14 137.92(10)
C16 Fe1 C14 142.08(10)
C10 Fe1 C17 140.34(10)
C15 Fe1 C17 67.85(10)
C11 Fe1 C17 177.35(9)
C19 Fe1 C17 67.38(10)
C16 Fe1 C17 40.53(11)
C14 Fe1 C17 113.93(10)
C10 Fe1 C18 111.06(9)
C15 Fe1 C18 67.56(10)
C11 Fe1 C18 138.64(10)
C19 Fe1 C18 39.84(10)
C16 Fe1 C18 67.85(10)
C14 Fe1 C18 112.34(9)
C17 Fe1 C18 40.12(10)
C10 Fe1 C12 68.62(9)
C15 Fe1 C12 112.04(10)
C11 Fe1 C12 40.59(9)
C19 Fe1 C12 139.35(10)
C16 Fe1 C12 112.42(10)
C14 Fe1 C12 68.02(9)
C17 Fe1 C12 140.62(10)
C18 Fe1 C12 179.10(10)
C10 Fe1 C13 68.50(9)
C15 Fe1 C13 141.29(10)
C11 Fe1 C13 68.11(9)
C19 Fe1 C13 177.77(9)
C16 Fe1 C13 114.30(10)
C14 Fe1 C13 40.36(9)
C17 Fe1 C13 114.31(10)
C18 Fe1 C13 140.59(9)
C12 Fe1 C13 40.20(9)
N1 Ni1 N3 94.20(7)
N1 Ni1 Br2 104.24(5)
N3 Ni1 Br2 129.17(5)
N1 Ni1 Br1 106.88(5)
N3 Ni1 Br1 102.68(5)
Br2 Ni1 Br1 115.837(17)
C1 N1 C5 118.37(19)
C1 N1 Ni1 120.09(15)
C5 N1 Ni1 121.49(15)
C7 N2 N3 110.99(17)
C7 N2 C6 127.66(18)
N3 N2 C6 120.61(17)
C9 N3 N2 105.77(17)
C9 N3 Ni1 136.09(15)
N2 N3 Ni1 117.75(13)
N1 C1 C2 122.8(2)
N1 C1 H1 118.6
C2 C1 H1 118.6
C1 C2 C3 118.9(2)
C1 C2 H2 120.6
C3 C2 H2 120.6
C4 C3 C2 119.0(2)
C4 C3 H3 120.5
C2 C3 H3 120.5
C3 C4 C5 119.4(2)
C3 C4 H4 120.3
C5 C4 H4 120.3
N1 C5 C4 121.5(2)
N1 C5 C6 116.91(19)
C4 C5 C6 121.5(2)
N2 C6 C5 113.59(18)
N2 C6 H6A 108.8
C5 C6 H6A 108.8
N2 C6 H6B 108.8
C5 C6 H6B 108.8
H6A C6 H6B 107.7
N2 C7 C8 108.0(2)
N2 C7 H7 126.0
C8 C7 H7 126.0
C7 C8 C9 105.69(19)
C7 C8 H8 127.2
C9 C8 H8 127.2
N3 C9 C8 109.58(19)
N3 C9 C10 123.34(19)
C8 C9 C10 127.0(2)
C11 C10 C14 107.30(19)
C11 C10 C9 128.90(19)
C14 C10 C9 123.8(2)
C11 C10 Fe1 69.61(12)
C14 C10 Fe1 69.94(12)
C9 C10 Fe1 127.39(15)
C12 C11 C10 108.13(19)
C12 C11 Fe1 70.34(12)
C10 C11 Fe1 69.36(12)
C12 C11 H11 125.9
C10 C11 H11 125.9
Fe1 C11 H11 125.9
C13 C12 C11 108.1(2)
C13 C12 Fe1 69.97(13)
C11 C12 Fe1 69.07(13)
C13 C12 H12 125.9
C11 C12 H12 125.9
Fe1 C12 H12 126.6
C12 C13 C14 108.4(2)
C12 C13 Fe1 69.82(13)
C14 C13 Fe1 69.44(12)
C12 C13 H13 125.8
C14 C13 H13 125.8
Fe1 C13 H13 126.5
C13 C14 C10 108.1(2)
C13 C14 Fe1 70.20(13)
C10 C14 Fe1 69.05(12)
C13 C14 H14 126.0
C10 C14 H14 126.0
Fe1 C14 H14 126.4
C19 C15 C16 108.0(2)
C19 C15 Fe1 70.05(13)
C16 C15 Fe1 70.05(14)
C19 C15 H15 126.0
C16 C15 H15 126.0
Fe1 C15 H15 125.5
C15 C16 C17 107.1(2)
C15 C16 Fe1 69.38(13)
C17 C16 Fe1 69.78(13)
C15 C16 H16 126.4
C17 C16 H16 126.4
Fe1 C16 H16 126.0
C18 C17 C16 108.1(2)
C18 C17 Fe1 70.00(14)
C16 C17 Fe1 69.69(14)
C18 C17 H17 125.9
C16 C17 H17 125.9
Fe1 C17 H17 125.9
C19 C18 C17 108.3(2)
C19 C18 Fe1 69.87(13)
C17 C18 Fe1 69.88(14)
C19 C18 H18 125.8
C17 C18 H18 125.8
Fe1 C18 H18 126.0
C18 C19 C15 108.4(2)
C18 C19 Fe1 70.30(14)
C15 C19 Fe1 69.60(13)
C18 C19 H19 125.8
C15 C19 H19 125.8
Fe1 C19 H19 125.9

loop_
_geom_bond_atom_site_label_1
_geom_bond_atom_site_label_2
_geom_bond_distance
Br1 Ni1 2.3715(4)
Br2 Ni1 2.3614(4)
Fe1 C10 2.041(2)
Fe1 C15 2.044(2)
Fe1 C11 2.045(2)
Fe1 C19 2.050(2)
Fe1 C16 2.053(2)
Fe1 C14 2.053(2)
Fe1 C17 2.054(2)
Fe1 C18 2.055(2)
Fe1 C12 2.062(2)
Fe1 C13 2.064(2)
Ni1 N1 2.0002(18)
Ni1 N3 2.0041(18)
N1 C1 1.345(3)
N1 C5 1.352(3)
N2 C7 1.343(3)
N2 N3 1.362(3)
N2 C6 1.458(3)
N3 C9 1.350(3)
C1 C2 1.375(3)
C1 H1 0.9500
C2 C3 1.383(3)
C2 H2 0.9500
C3 C4 1.381(3)
C3 H3 0.9500
C4 C5 1.388(3)
C4 H4 0.9500
C5 C6 1.506(3)
C6 H6A 0.9900
C6 H6B 0.9900
C7 C8 1.366(3)
C7 H7 0.9500
C8 C9 1.406(3)
C8 H8 0.9500
C9 C10 1.454(3)
C10 C11 1.432(3)
C10 C14 1.434(3)
C11 C12 1.424(3)
C11 H11 0.9500
C12 C13 1.418(3)
C12 H12 0.9500
C13 C14 1.420(3)
C13 H13 0.9500
C14 H14 0.9500
C15 C19 1.412(4)
C15 C16 1.420(4)
C15 H15 0.9500
C16 C17 1.422(4)
C16 H16 0.9500
C17 C18 1.409(4)
C17 H17 0.9500
C18 C19 1.398(3)
C18 H18 0.9500
C19 H19 0.9500

loop_
_geom_hbond_atom_site_label_D
_geom_hbond_atom_site_label_H
_geom_hbond_atom_site_label_A
_geom_hbond_distance_DH
_geom_hbond_distance_HA
_geom_hbond_distance_DA
_geom_hbond_angle_DHA
_geom_hbond_site_symmetry_A
C2 H2 Br2 0.95 2.87 3.609(2) 136.0 4_586
C4 H4 Br1 0.95 2.91 3.815(2) 158.5 4_576

loop_
_geom_torsion_atom_site_label_1
_geom_torsion_atom_site_label_2
_geom_torsion_atom_site_label_3
_geom_torsion_atom_site_label_4
_geom_torsion
N3 Ni1 N1 C1 -148.96(17)
Br2 Ni1 N1 C1 -16.74(17)
Br1 Ni1 N1 C1 106.42(16)
N3 Ni1 N1 C5 28.50(17)
Br2 Ni1 N1 C5 160.73(15)
Br1 Ni1 N1 C5 -76.12(16)
C7 N2 N3 C9 0.3(2)
C6 N2 N3 C9 171.16(18)
C7 N2 N3 Ni1 174.21(14)
C6 N2 N3 Ni1 -14.9(2)
N1 Ni1 N3 C9 146.9(2)
Br2 Ni1 N3 C9 34.7(2)
Br1 Ni1 N3 C9 -104.7(2)
N1 Ni1 N3 N2 -24.62(15)
Br2 Ni1 N3 N2 -136.83(12)
Br1 Ni1 N3 N2 83.75(14)
C5 N1 C1 C2 -1.3(3)
Ni1 N1 C1 C2 176.27(17)
N1 C1 C2 C3 -0.6(3)
C1 C2 C3 C4 2.1(3)
C2 C3 C4 C5 -1.7(3)
C1 N1 C5 C4 1.6(3)
Ni1 N1 C5 C4 -175.86(15)
C1 N1 C5 C6 -175.45(19)
Ni1 N1 C5 C6 7.0(3)
C3 C4 C5 N1 -0.2(3)
C3 C4 C5 C6 176.8(2)
C7 N2 C6 C5 -127.4(2)
N3 N2 C6 C5 63.4(3)
N1 C5 C6 N2 -57.7(3)
C4 C5 C6 N2 125.2(2)
N3 N2 C7 C8 -0.6(2)
C6 N2 C7 C8 -170.7(2)
N2 C7 C8 C9 0.6(2)
N2 N3 C9 C8 0.1(2)
Ni1 N3 C9 C8 -172.11(16)
N2 N3 C9 C10 -177.35(18)
Ni1 N3 C9 C10 10.4(3)
C7 C8 C9 N3 -0.5(2)
C7 C8 C9 C10 176.9(2)
N3 C9 C10 C11 0.3(3)
C8 C9 C10 C11 -176.8(2)
N3 C9 C10 C14 177.7(2)
C8 C9 C10 C14 0.7(3)
N3 C9 C10 Fe1 -92.8(2)
C8 C9 C10 Fe1 90.2(3)
C15 Fe1 C10 C11 -62.40(18)
C19 Fe1 C10 C11 -98.99(14)
C16 Fe1 C10 C11 -72.3(18)
C14 Fe1 C10 C11 118.26(18)
C17 Fe1 C10 C11 -176.48(15)
C18 Fe1 C10 C11 -141.51(13)
C12 Fe1 C10 C11 37.59(13)
C13 Fe1 C10 C11 80.92(14)
C15 Fe1 C10 C14 179.34(14)
C11 Fe1 C10 C14 -118.26(18)
C19 Fe1 C10 C14 142.76(14)
C16 Fe1 C10 C14 169.5(18)
C17 Fe1 C10 C14 65.26(19)
C18 Fe1 C10 C14 100.24(14)
C12 Fe1 C10 C14 -80.67(14)
C13 Fe1 C10 C14 -37.33(13)
C15 Fe1 C10 C9 61.6(2)
C11 Fe1 C10 C9 124.0(2)
C19 Fe1 C10 C9 25.0(2)
C16 Fe1 C10 C9 51.7(19)
C14 Fe1 C10 C9 -117.7(2)
C17 Fe1 C10 C9 -52.5(3)
C18 Fe1 C10 C9 -17.5(2)
C12 Fe1 C10 C9 161.6(2)
C13 Fe1 C10 C9 -155.1(2)
C14 C10 C11 C12 0.2(2)
C9 C10 C11 C12 177.9(2)
Fe1 C10 C11 C12 -59.89(15)
C14 C10 C11 Fe1 60.07(14)
C9 C10 C11 Fe1 -122.2(2)
C10 Fe1 C11 C12 119.19(19)
C15 Fe1 C11 C12 -101.32(15)
C19 Fe1 C11 C12 -144.36(14)
C16 Fe1 C11 C12 -65.28(19)
C14 Fe1 C11 C12 80.81(14)
C17 Fe1 C11 C12 -119(2)
C18 Fe1 C11 C12 -179.29(14)
C13 Fe1 C11 C12 37.23(14)
C15 Fe1 C11 C10 139.49(13)
C19 Fe1 C11 C10 96.45(14)
C16 Fe1 C11 C10 175.53(14)
C14 Fe1 C11 C10 -38.38(13)
C17 Fe1 C11 C10 122(2)
C18 Fe1 C11 C10 61.52(18)
C12 Fe1 C11 C10 -119.19(19)
C13 Fe1 C11 C10 -81.96(14)
C10 C11 C12 C13 0.0(2)
Fe1 C11 C12 C13 -59.29(15)
C10 C11 C12 Fe1 59.28(15)
C10 Fe1 C12 C13 81.58(14)
C15 Fe1 C12 C13 -145.61(14)
C11 Fe1 C12 C13 119.57(19)
C19 Fe1 C12 C13 176.64(14)
C16 Fe1 C12 C13 -101.61(15)
C14 Fe1 C12 C13 37.30(13)
C17 Fe1 C12 C13 -64.1(2)
C18 Fe1 C12 C13 151(6)
C10 Fe1 C12 C11 -37.99(13)
C15 Fe1 C12 C11 94.83(15)
C19 Fe1 C12 C11 57.1(2)
C16 Fe1 C12 C11 138.82(15)
C14 Fe1 C12 C11 -82.27(14)
C17 Fe1 C12 C11 176.32(15)
C18 Fe1 C12 C11 31(6)
C13 Fe1 C12 C11 -119.57(19)
C11 C12 C13 C14 -0.2(2)
Fe1 C12 C13 C14 -58.89(15)
C11 C12 C13 Fe1 58.73(15)
C10 Fe1 C13 C12 -81.89(14)
C15 Fe1 C13 C12 56.9(2)
C11 Fe1 C13 C12 -37.58(13)
C19 Fe1 C13 C12 -80(3)
C16 Fe1 C13 C12 96.56(15)
C14 Fe1 C13 C12 -119.81(19)
C17 Fe1 C13 C12 141.23(14)
C18 Fe1 C13 C12 -179.31(14)
C10 Fe1 C13 C14 37.91(13)
C15 Fe1 C13 C14 176.66(15)
C11 Fe1 C13 C14 82.23(14)
C19 Fe1 C13 C14 40(3)
C16 Fe1 C13 C14 -143.64(14)
C17 Fe1 C13 C14 -98.97(15)
C18 Fe1 C13 C14 -59.50(19)
C12 Fe1 C13 C14 119.81(19)
C12 C13 C14 C10 0.3(2)
Fe1 C13 C14 C10 -58.86(15)
C12 C13 C14 Fe1 59.13(15)
C11 C10 C14 C13 -0.3(2)
C9 C10 C14 C13 -178.18(19)
Fe1 C10 C14 C13 59.58(15)
C11 C10 C14 Fe1 -59.86(14)
C9 C10 C14 Fe1 122.2(2)
C10 Fe1 C14 C13 -119.39(19)
C15 Fe1 C14 C13 -129(2)
C11 Fe1 C14 C13 -80.99(14)
C19 Fe1 C14 C13 -177.86(14)
C16 Fe1 C14 C13 61.5(2)
C17 Fe1 C14 C13 99.97(15)
C18 Fe1 C14 C13 143.74(14)
C12 Fe1 C14 C13 -37.15(13)
C15 Fe1 C14 C10 -10(2)
C11 Fe1 C14 C10 38.40(13)
C19 Fe1 C14 C10 -58.47(19)
C16 Fe1 C14 C10 -179.07(15)
C17 Fe1 C14 C10 -140.64(14)
C18 Fe1 C14 C10 -96.87(14)
C12 Fe1 C14 C10 82.23(14)
C13 Fe1 C14 C10 119.39(19)
C10 Fe1 C15 C19 -60.34(19)
C11 Fe1 C15 C19 -98.48(15)
C16 Fe1 C15 C19 118.8(2)
C14 Fe1 C15 C19 -51(2)
C17 Fe1 C15 C19 80.67(16)
C18 Fe1 C15 C19 37.16(14)
C12 Fe1 C15 C19 -141.97(14)
C13 Fe1 C15 C19 -177.64(15)
C10 Fe1 C15 C16 -179.17(14)
C11 Fe1 C15 C16 142.69(14)
C19 Fe1 C15 C16 -118.8(2)
C14 Fe1 C15 C16 -170(2)
C17 Fe1 C15 C16 -38.16(15)
C18 Fe1 C15 C16 -81.68(16)
C12 Fe1 C15 C16 99.20(15)
C13 Fe1 C15 C16 63.5(2)
C19 C15 C16 C17 -0.2(3)
Fe1 C15 C16 C17 59.84(16)
C19 C15 C16 Fe1 -60.00(16)
C10 Fe1 C16 C15 10.5(19)
C11 Fe1 C16 C15 -58.4(2)
C19 Fe1 C16 C15 37.74(14)
C14 Fe1 C16 C15 179.23(15)
C17 Fe1 C16 C15 118.3(2)
C18 Fe1 C16 C15 80.89(15)
C12 Fe1 C16 C15 -98.18(15)
C13 Fe1 C16 C15 -142.11(14)
C10 Fe1 C16 C17 -107.8(18)
C15 Fe1 C16 C17 -118.3(2)
C11 Fe1 C16 C17 -176.73(14)
C19 Fe1 C16 C17 -80.55(16)
C14 Fe1 C16 C17 61.0(2)
C18 Fe1 C16 C17 -37.40(15)
C12 Fe1 C16 C17 143.53(14)
C13 Fe1 C16 C17 99.61(16)
C15 C16 C17 C18 0.1(3)
Fe1 C16 C17 C18 59.67(16)
C15 C16 C17 Fe1 -59.59(16)
C10 Fe1 C17 C18 56.1(2)
C15 Fe1 C17 C18 -80.99(15)
C11 Fe1 C17 C18 -64(2)
C19 Fe1 C17 C18 -37.20(14)
C16 Fe1 C17 C18 -119.2(2)
C14 Fe1 C17 C18 96.81(15)
C12 Fe1 C17 C18 -179.20(14)
C13 Fe1 C17 C18 141.22(14)
C10 Fe1 C17 C16 175.31(14)
C15 Fe1 C17 C16 38.20(15)
C11 Fe1 C17 C16 56(2)
C19 Fe1 C17 C16 82.00(16)
C14 Fe1 C17 C16 -144.00(15)
C18 Fe1 C17 C16 119.2(2)
C12 Fe1 C17 C16 -60.0(2)
C13 Fe1 C17 C16 -99.58(16)
C16 C17 C18 C19 0.0(3)
Fe1 C17 C18 C19 59.50(16)
C16 C17 C18 Fe1 -59.48(16)
C10 Fe1 C18 C19 95.19(15)
C15 Fe1 C18 C19 -37.62(15)
C11 Fe1 C18 C19 57.0(2)
C16 Fe1 C18 C19 -81.64(16)
C14 Fe1 C18 C19 139.47(14)
C17 Fe1 C18 C19 -119.4(2)
C12 Fe1 C18 C19 26(6)
C13 Fe1 C18 C19 176.57(15)
C10 Fe1 C18 C17 -145.40(14)
C15 Fe1 C18 C17 81.78(16)
C11 Fe1 C18 C17 176.40(15)
C19 Fe1 C18 C17 119.4(2)
C16 Fe1 C18 C17 37.77(16)
C14 Fe1 C18 C17 -101.13(15)
C12 Fe1 C18 C17 146(6)
C13 Fe1 C18 C17 -64.0(2)
C17 C18 C19 C15 -0.1(3)
Fe1 C18 C19 C15 59.40(16)
C17 C18 C19 Fe1 -59.51(16)
C16 C15 C19 C18 0.2(3)
Fe1 C15 C19 C18 -59.83(16)
C16 C15 C19 Fe1 60.00(16)
C10 Fe1 C19 C18 -100.09(15)
C15 Fe1 C19 C18 119.4(2)
C11 Fe1 C19 C18 -143.80(14)
C16 Fe1 C19 C18 81.43(16)
C14 Fe1 C19 C18 -63.75(19)
C17 Fe1 C19 C18 37.45(15)
C12 Fe1 C19 C18 -179.39(14)
C13 Fe1 C19 C18 -102(2)
C10 Fe1 C19 C15 140.54(14)
C11 Fe1 C19 C15 96.83(15)
C16 Fe1 C19 C15 -37.94(15)
C14 Fe1 C19 C15 176.87(14)
C17 Fe1 C19 C15 -81.92(16)
C18 Fe1 C19 C15 -119.4(2)
C12 Fe1 C19 C15 61.2(2)
C13 Fe1 C19 C15 138(2)
